data_4108410
loop_
_publ_author_name
'Ying-Li Rao'
'Hazem Amarne'
'Shu-Bin Zhao'
'Theresa M. McCormick'
'Sanela Marti\'c'
'Yi Sun'
'Rui-Yao Wang'
'Suning Wang'

_publ_section_title
;
 Reversible Intramolecular C-C Bond Formation/Breaking and Color Switching
 Mediated by a N,C-Chelate in (2-ph-py)BMes2 and (5-BMes2-2-ph-py)BMes2
;
_journal_name_full 'Journal of the American Chemical Society'
_journal_page_first 12898
_journal_page_last 12900
_journal_paper_doi 10.1021/ja8052046
_journal_volume 130
_journal_year 2008
_chemical_formula_sum 'C47 H51 B2 N'
_chemical_formula_weight 651.51
_chemical_name_systematic
;
 ?
;
_space_group_IT_number 29
_symmetry_cell_setting orthorhombic
_symmetry_space_group_name_Hall 'P 2c -2ac'
_symmetry_space_group_name_H-M 'P c a 21'
_atom_sites_solution_hydrogens geom
_atom_sites_solution_primary direct
_atom_sites_solution_secondary difmap
_audit_creation_method SHELXL-97
_cell_angle_alpha 90.00
_cell_angle_beta 90.00
_cell_angle_gamma 90.00
_cell_formula_units_Z 8
_cell_length_a 15.292(4)
_cell_length_b 24.012(6)
_cell_length_c 21.457(5)
_cell_measurement_reflns_used 4527
_cell_measurement_temperature 180(2)
_cell_measurement_theta_max 18.17
_cell_measurement_theta_min 2.36
_cell_volume 7879(3)
_computing_cell_refinement 'Bruker SMART'
_computing_data_collection 'Bruker SMART'
_computing_data_reduction 'Bruker SAINT'
_computing_molecular_graphics 'Bruker SHELXTL'
_computing_publication_material 'Bruker SHELXTL'
_computing_structure_refinement 'SHELXL-97 (Sheldrick, 1997)'
_computing_structure_solution 'SHELXS-97 (Sheldrick, 1990)'
_diffrn_ambient_temperature 180(2)
_diffrn_measured_fraction_theta_full 1.000
_diffrn_measured_fraction_theta_max 1.000
_diffrn_measurement_device_type 'CCD area detector'
_diffrn_measurement_method 'phi and omega scans'
_diffrn_radiation_monochromator graphite
_diffrn_radiation_source 'fine-focus sealed tube'
_diffrn_radiation_type MoK\a
_diffrn_radiation_wavelength 0.71073
_diffrn_reflns_av_R_equivalents 0.1617
_diffrn_reflns_av_sigmaI/netI 0.0824
_diffrn_reflns_limit_h_max 18
_diffrn_reflns_limit_h_min -18
_diffrn_reflns_limit_k_max 29
_diffrn_reflns_limit_k_min -29
_diffrn_reflns_limit_l_max 26
_diffrn_reflns_limit_l_min -26
_diffrn_reflns_number 76819
_diffrn_reflns_theta_full 26.00
_diffrn_reflns_theta_max 26.00
_diffrn_reflns_theta_min 1.58
_exptl_absorpt_coefficient_mu 0.061
_exptl_absorpt_correction_T_max 0.9878
_exptl_absorpt_correction_T_min 0.9826
_exptl_absorpt_correction_type multi-scan
_exptl_crystal_colour yellow
_exptl_crystal_density_diffrn 1.098
_exptl_crystal_description block
_exptl_crystal_F_000 2800
_exptl_crystal_size_max 0.29
_exptl_crystal_size_mid 0.22
_exptl_crystal_size_min 0.20
_refine_diff_density_max 0.186
_refine_diff_density_min -0.240
_refine_diff_density_rms 0.039
_refine_ls_abs_structure_details 'Flack H D (1983), Acta Cryst. A39, 876-881'
_refine_ls_abs_structure_Flack -10(10)
_refine_ls_extinction_method none
_refine_ls_goodness_of_fit_ref 1.053
_refine_ls_hydrogen_treatment constr
_refine_ls_matrix_type full
_refine_ls_number_parameters 925
_refine_ls_number_reflns 7964
_refine_ls_number_restraints 1
_refine_ls_restrained_S_all 1.053
_refine_ls_R_factor_all 0.1178
_refine_ls_R_factor_gt 0.0541
_refine_ls_shift/su_max 0.004
_refine_ls_shift/su_mean 0.000
_refine_ls_structure_factor_coef Fsqd
_refine_ls_weighting_details 'calc w=1/[\s^2^(Fo^2^)+(0.0494P)^2^+1.1966P] where P=(Fo^2^+2Fc^2^)/3'
_refine_ls_weighting_scheme calc
_refine_ls_wR_factor_gt 0.1089
_refine_ls_wR_factor_ref 0.1397
_reflns_number_gt 4678
_reflns_number_total 7964
_reflns_threshold_expression >2sigma(I)
_cod_data_source_file ja8052046_si_001_yr6.cif
_cod_data_source_block yr6
_cod_depositor_comments
;
The following automatic conversions were performed:

'_exptl_absorpt_correction_type' value 'multi-scans' was replaced
with the value 'multi-scan' as specified in the replacement file
'src/cod-tools/trunk/data/replacement-values/replacement_values.lst'.

Automatic conversion script
Id: cif_fix_values 5376 2017-05-30 11:51:03Z andrius 
;
_cod_database_code 4108410

loop_
_symmetry_equiv_pos_as_xyz
'x, y, z'
'-x, -y, z+1/2'
'-x+1/2, y, z+1/2'
'x+1/2, -y, z'

loop_
_atom_site_label
_atom_site_type_symbol
_atom_site_fract_x
_atom_site_fract_y
_atom_site_fract_z
_atom_site_U_iso_or_equiv
_atom_site_adp_type
_atom_site_occupancy
_atom_site_symmetry_multiplicity
_atom_site_calc_flag
_atom_site_refinement_flags
B1 B 0.3067(4) 0.3747(2) 0.4828(3) 0.0429(13) Uani 1 1 d .
B2 B 0.3386(4) 0.5712(2) 0.5805(3) 0.0471(14) Uani 1 1 d .
N1 N 0.3540(2) 0.43542(15) 0.49090(17) 0.0409(9) Uani 1 1 d .
C1 C 0.3293(3) 0.47603(18) 0.5296(2) 0.0413(11) Uani 1 1 d .
H1A H 0.2791 0.4703 0.5548 0.050 Uiso 1 1 calc R
C2 C 0.3740(3) 0.52644(19) 0.5346(2) 0.0447(12) Uani 1 1 d .
C3 C 0.4481(3) 0.5319(2) 0.4964(2) 0.0493(12) Uani 1 1 d .
H3A H 0.4791 0.5662 0.4962 0.059 Uiso 1 1 calc R
C4 C 0.4768(3) 0.4893(2) 0.4594(2) 0.0504(13) Uani 1 1 d .
H4A H 0.5291 0.4931 0.4359 0.061 Uiso 1 1 calc R
C5 C 0.4281(3) 0.44018(19) 0.4569(2) 0.0448(12) Uani 1 1 d .
C6 C 0.4446(3) 0.38868(19) 0.4220(2) 0.0465(12) Uani 1 1 d .
C7 C 0.5131(4) 0.3795(2) 0.3817(2) 0.0627(15) Uani 1 1 d .
H7A H 0.5554 0.4077 0.3741 0.075 Uiso 1 1 calc R
C8 C 0.5187(4) 0.3282(3) 0.3523(3) 0.0775(18) Uani 1 1 d .
H8A H 0.5657 0.3202 0.3247 0.093 Uiso 1 1 calc R
C9 C 0.4539(4) 0.2884(3) 0.3639(3) 0.0735(17) Uani 1 1 d .
H9A H 0.4575 0.2531 0.3440 0.088 Uiso 1 1 calc R
C10 C 0.3861(4) 0.2990(2) 0.4029(2) 0.0632(15) Uani 1 1 d .
H10A H 0.3417 0.2717 0.4082 0.076 Uiso 1 1 calc R
C11 C 0.3801(3) 0.34948(19) 0.4356(2) 0.0468(12) Uani 1 1 d .
C12 C 0.2973(3) 0.35396(18) 0.5566(2) 0.0422(11) Uani 1 1 d .
C13 C 0.2249(3) 0.36993(19) 0.5927(2) 0.0467(12) Uani 1 1 d .
C14 C 0.2201(4) 0.35566(19) 0.6563(2) 0.0553(14) Uani 1 1 d .
H14A H 0.1698 0.3664 0.6793 0.066 Uiso 1 1 calc R
C15 C 0.2851(4) 0.3270(2) 0.6862(3) 0.0613(15) Uani 1 1 d .
C16 C 0.3563(4) 0.3118(2) 0.6513(3) 0.0604(15) Uani 1 1 d .
H16A H 0.4021 0.2917 0.6710 0.072 Uiso 1 1 calc R
C17 C 0.3644(3) 0.32453(19) 0.5880(2) 0.0524(13) Uani 1 1 d .
C18 C 0.1462(3) 0.4018(2) 0.5693(2) 0.0517(13) Uani 1 1 d .
H18A H 0.1270 0.4283 0.6012 0.078 Uiso 1 1 calc R
H18B H 0.0986 0.3756 0.5602 0.078 Uiso 1 1 calc R
H18C H 0.1618 0.4220 0.5312 0.078 Uiso 1 1 calc R
C19 C 0.2766(5) 0.3112(3) 0.7550(3) 0.092(2) Uani 1 1 d .
H19A H 0.2332 0.2815 0.7595 0.138 Uiso 1 1 calc R
H19B H 0.2580 0.3439 0.7789 0.138 Uiso 1 1 calc R
H19C H 0.3333 0.2982 0.7706 0.138 Uiso 1 1 calc R
C20 C 0.4466(4) 0.3043(2) 0.5556(3) 0.0694(16) Uani 1 1 d .
H20A H 0.4866 0.2883 0.5864 0.104 Uiso 1 1 calc R
H20B H 0.4751 0.3356 0.5346 0.104 Uiso 1 1 calc R
H20C H 0.4311 0.2758 0.5247 0.104 Uiso 1 1 calc R
C21 C 0.2157(3) 0.37468(19) 0.4417(2) 0.0418(11) Uani 1 1 d .
C22 C 0.1653(3) 0.3247(2) 0.4414(2) 0.0481(12) Uani 1 1 d .
C23 C 0.0902(3) 0.3200(2) 0.4055(2) 0.0563(14) Uani 1 1 d .
H23A H 0.0584 0.2860 0.4067 0.068 Uiso 1 1 calc R
C24 C 0.0594(3) 0.3627(3) 0.3682(3) 0.0625(15) Uani 1 1 d .
C25 C 0.1084(3) 0.4114(2) 0.3675(2) 0.0509(13) Uani 1 1 d .
H25A H 0.0897 0.4412 0.3416 0.061 Uiso 1 1 calc R
C26 C 0.1833(3) 0.41823(19) 0.4030(2) 0.0451(12) Uani 1 1 d .
C27 C 0.1892(4) 0.2739(2) 0.4801(2) 0.0620(15) Uani 1 1 d .
H27A H 0.1708 0.2401 0.4582 0.093 Uiso 1 1 calc R
H27B H 0.1597 0.2760 0.5206 0.093 Uiso 1 1 calc R
H27C H 0.2527 0.2730 0.4866 0.093 Uiso 1 1 calc R
C28 C -0.0202(4) 0.3554(3) 0.3270(3) 0.090(2) Uani 1 1 d .
H28A H -0.0567 0.3253 0.3435 0.135 Uiso 1 1 calc R
H28B H -0.0014 0.3461 0.2846 0.135 Uiso 1 1 calc R
H28C H -0.0538 0.3901 0.3262 0.135 Uiso 1 1 calc R
C29 C 0.2267(3) 0.47528(19) 0.3979(2) 0.0576(14) Uani 1 1 d .
H29A H 0.1982 0.4969 0.3649 0.086 Uiso 1 1 calc R
H29B H 0.2888 0.4706 0.3878 0.086 Uiso 1 1 calc R
H29C H 0.2211 0.4950 0.4376 0.086 Uiso 1 1 calc R
C30 C 0.3703(3) 0.63341(18) 0.5689(2) 0.0481(12) Uani 1 1 d .
C31 C 0.3520(4) 0.6607(2) 0.5115(2) 0.0572(14) Uani 1 1 d .
C32 C 0.3873(4) 0.7134(2) 0.5006(3) 0.0621(15) Uani 1 1 d .
H32A H 0.3745 0.7314 0.4623 0.074 Uiso 1 1 calc R
C33 C 0.4403(3) 0.74063(19) 0.5433(3) 0.0534(13) Uani 1 1 d .
C34 C 0.4568(3) 0.7130(2) 0.5990(3) 0.0537(13) Uani 1 1 d .
H34A H 0.4933 0.7305 0.6290 0.064 Uiso 1 1 calc R
C35 C 0.4220(3) 0.66093(19) 0.6125(2) 0.0454(12) Uani 1 1 d .
C36 C 0.2941(4) 0.6351(2) 0.4622(3) 0.086(2) Uani 1 1 d .
H36A H 0.2420 0.6583 0.4566 0.129 Uiso 1 1 calc R
H36B H 0.2766 0.5976 0.4753 0.129 Uiso 1 1 calc R
H36C H 0.3263 0.6328 0.4228 0.129 Uiso 1 1 calc R
C37 C 0.4482(3) 0.6330(2) 0.6736(2) 0.0569(14) Uani 1 1 d .
H37A H 0.3964 0.6165 0.6931 0.085 Uiso 1 1 calc R
H37B H 0.4737 0.6608 0.7016 0.085 Uiso 1 1 calc R
H37C H 0.4913 0.6038 0.6652 0.085 Uiso 1 1 calc R
C38 C 0.4788(3) 0.7968(2) 0.5294(3) 0.0663(16) Uani 1 1 d .
H38A H 0.4973 0.7981 0.4857 0.099 Uiso 1 1 calc R
H38B H 0.5295 0.8031 0.5565 0.099 Uiso 1 1 calc R
H38C H 0.4348 0.8256 0.5370 0.099 Uiso 1 1 calc R
C39 C 0.2765(3) 0.55024(18) 0.6342(2) 0.0454(12) Uani 1 1 d .
C40 C 0.3015(3) 0.50723(19) 0.6755(2) 0.0472(12) Uani 1 1 d .
C41 C 0.2434(4) 0.4868(2) 0.7193(2) 0.0538(13) Uani 1 1 d .
H41A H 0.2625 0.4583 0.7468 0.065 Uiso 1 1 calc R
C42 C 0.1590(4) 0.5060(2) 0.7245(2) 0.0560(13) Uani 1 1 d .
C43 C 0.1332(3) 0.5480(2) 0.6836(3) 0.0584(14) Uani 1 1 d .
H43A H 0.0746 0.5612 0.6853 0.070 Uiso 1 1 calc R
C44 C 0.1901(3) 0.5712(2) 0.6403(2) 0.0539(13) Uani 1 1 d .
C45 C 0.3912(3) 0.4803(2) 0.6735(2) 0.0580(14) Uani 1 1 d .
H45A H 0.4107 0.4722 0.7161 0.087 Uiso 1 1 calc R
H45B H 0.4328 0.5057 0.6535 0.087 Uiso 1 1 calc R
H45C H 0.3880 0.4455 0.6496 0.087 Uiso 1 1 calc R
C46 C 0.1557(4) 0.6165(3) 0.5976(3) 0.0796(18) Uani 1 1 d .
H46A H 0.2010 0.6448 0.5915 0.119 Uiso 1 1 calc R
H46B H 0.1040 0.6337 0.6165 0.119 Uiso 1 1 calc R
H46C H 0.1398 0.6002 0.5573 0.119 Uiso 1 1 calc R
C47 C 0.0960(4) 0.4817(3) 0.7715(3) 0.0771(17) Uani 1 1 d .
H47A H 0.0401 0.4737 0.7510 0.116 Uiso 1 1 calc R
H47B H 0.0867 0.5084 0.8053 0.116 Uiso 1 1 calc R
H47C H 0.1204 0.4472 0.7885 0.116 Uiso 1 1 calc R
B1A B 0.4498(3) 0.0991(2) 0.2450(2) 0.0363(12) Uani 1 1 d .
B2A B 0.4051(3) -0.1082(2) 0.3148(3) 0.0441(13) Uani 1 1 d .
N1A N 0.4000(2) 0.03808(14) 0.24486(16) 0.0381(9) Uani 1 1 d .
C1A C 0.4242(3) -0.00769(18) 0.2766(2) 0.0389(11) Uani 1 1 d .
H1AA H 0.4750 -0.0061 0.3020 0.047 Uiso 1 1 calc R
C2A C 0.3774(3) -0.05727(19) 0.2737(2) 0.0433(11) Uani 1 1 d .
C3A C 0.3027(3) -0.05769(19) 0.2358(2) 0.0433(12) Uani 1 1 d .
H3AA H 0.2711 -0.0914 0.2302 0.052 Uiso 1 1 calc R
C4A C 0.2746(3) -0.00948(19) 0.2066(2) 0.0462(12) Uani 1 1 d .
H4AA H 0.2221 -0.0092 0.1829 0.055 Uiso 1 1 calc R
C5A C 0.3246(3) 0.03823(18) 0.2125(2) 0.0373(10) Uani 1 1 d .
C6A C 0.3079(3) 0.09403(18) 0.1868(2) 0.0396(11) Uani 1 1 d .
C7A C 0.2370(3) 0.1094(2) 0.1503(2) 0.0503(12) Uani 1 1 d .
H7AA H 0.1925 0.0832 0.1405 0.060 Uiso 1 1 calc R
C8A C 0.2325(4) 0.1638(2) 0.1283(3) 0.0594(14) Uani 1 1 d .
H8AA H 0.1844 0.1756 0.1036 0.071 Uiso 1 1 calc R
C9A C 0.2991(3) 0.2005(2) 0.1429(2) 0.0499(12) Uani 1 1 d .
H9AA H 0.2969 0.2375 0.1272 0.060 Uiso 1 1 calc R
C10A C 0.3682(3) 0.18471(19) 0.1795(2) 0.0442(12) Uani 1 1 d .
H10B H 0.4130 0.2110 0.1884 0.053 Uiso 1 1 calc R
C11A C 0.3746(3) 0.13058(18) 0.2043(2) 0.0405(11) Uani 1 1 d .
C12A C 0.4635(3) 0.11010(17) 0.3205(2) 0.0375(10) Uani 1 1 d .
C13A C 0.5371(3) 0.08953(19) 0.3527(2) 0.0436(11) Uani 1 1 d .
C14A C 0.4109(3) 0.14274(19) 0.4223(2) 0.0481(12) Uani 1 1 d .
H14B H 0.3666 0.1608 0.4459 0.058 Uiso 1 1 calc R
C15A C 0.4835(3) 0.1238(2) 0.4526(2) 0.0478(12) Uani 1 1 d .
C16A C 0.5464(3) 0.0972(2) 0.4172(2) 0.0482(12) Uani 1 1 d .
H16B H 0.5975 0.0837 0.4373 0.058 Uiso 1 1 calc R
C17A C 0.3988(3) 0.13659(18) 0.3574(2) 0.0395(11) Uani 1 1 d .
C18A C 0.6132(3) 0.0597(2) 0.3223(2) 0.0542(13) Uani 1 1 d .
H18D H 0.5950 0.0450 0.2817 0.081 Uiso 1 1 calc R
H18E H 0.6323 0.0289 0.3490 0.081 Uiso 1 1 calc R
H18F H 0.6617 0.0859 0.3165 0.081 Uiso 1 1 calc R
C19A C 0.4939(4) 0.1314(3) 0.5221(2) 0.0760(17) Uani 1 1 d .
H19D H 0.4372 0.1262 0.5426 0.114 Uiso 1 1 calc R
H19E H 0.5156 0.1691 0.5307 0.114 Uiso 1 1 calc R
H19F H 0.5357 0.1040 0.5381 0.114 Uiso 1 1 calc R
C20A C 0.3153(3) 0.1590(2) 0.3314(2) 0.0549(13) Uani 1 1 d .
H20D H 0.2809 0.1758 0.3651 0.082 Uiso 1 1 calc R
H20E H 0.2819 0.1286 0.3124 0.082 Uiso 1 1 calc R
H20F H 0.3284 0.1873 0.2999 0.082 Uiso 1 1 calc R
C21A C 0.5361(3) 0.10281(18) 0.2000(2) 0.0377(10) Uani 1 1 d .
C22A C 0.5880(3) 0.15197(19) 0.2041(2) 0.0408(11) Uani 1 1 d .
C23A C 0.6290(3) 0.0770(2) 0.1118(2) 0.0504(13) Uani 1 1 d .
H23B H 0.6425 0.0510 0.0799 0.061 Uiso 1 1 calc R
C24A C 0.6789(3) 0.1250(2) 0.1160(2) 0.0538(14) Uani 1 1 d .
C25A C 0.6572(3) 0.1623(2) 0.1626(2) 0.0491(13) Uani 1 1 d .
H25B H 0.6899 0.1958 0.1666 0.059 Uiso 1 1 calc R
C26A C 0.5603(3) 0.06499(18) 0.1518(2) 0.0405(11) Uani 1 1 d .
C27A C 0.5726(3) 0.19630(19) 0.2524(2) 0.0503(13) Uani 1 1 d .
H27D H 0.5920 0.2324 0.2361 0.075 Uiso 1 1 calc R
H27E H 0.6057 0.1873 0.2902 0.075 Uiso 1 1 calc R
H27F H 0.5101 0.1981 0.2623 0.075 Uiso 1 1 calc R
C28A C 0.7527(4) 0.1360(3) 0.0715(3) 0.0854(19) Uani 1 1 d .
H28D H 0.7330 0.1290 0.0287 0.128 Uiso 1 1 calc R
H28E H 0.8019 0.1114 0.0813 0.128 Uiso 1 1 calc R
H28F H 0.7713 0.1749 0.0753 0.128 Uiso 1 1 calc R
C29A C 0.5153(4) 0.0099(2) 0.1407(2) 0.0601(14) Uani 1 1 d .
H29D H 0.5416 -0.0086 0.1045 0.090 Uiso 1 1 calc R
H29E H 0.4530 0.0162 0.1328 0.090 Uiso 1 1 calc R
H29F H 0.5221 -0.0138 0.1776 0.090 Uiso 1 1 calc R
C30A C 0.3671(3) -0.16731(19) 0.2984(2) 0.0448(12) Uani 1 1 d .
C31A C 0.3858(3) -0.1942(2) 0.2415(2) 0.0543(13) Uani 1 1 d .
C32A C 0.3503(3) -0.2464(2) 0.2289(3) 0.0600(15) Uani 1 1 d .
H32B H 0.3634 -0.2640 0.1904 0.072 Uiso 1 1 calc R
C33A C 0.2964(3) -0.2734(2) 0.2712(3) 0.0579(14) Uani 1 1 d .
C34A C 0.2763(3) -0.2464(2) 0.3259(3) 0.0552(13) Uani 1 1 d .
H34B H 0.2374 -0.2637 0.3545 0.066 Uiso 1 1 calc R
C35A C 0.3113(3) -0.19433(19) 0.3408(2) 0.0465(12) Uani 1 1 d .
C36A C 0.4449(4) -0.1681(2) 0.1930(2) 0.0730(17) Uani 1 1 d .
H36D H 0.4851 -0.1963 0.1767 0.110 Uiso 1 1 calc R
H36E H 0.4785 -0.1378 0.2121 0.110 Uiso 1 1 calc R
H36F H 0.4093 -0.1532 0.1589 0.110 Uiso 1 1 calc R
C37A C 0.2850(3) -0.1673(2) 0.4014(2) 0.0552(14) Uani 1 1 d .
H37D H 0.2546 -0.1946 0.4276 0.083 Uiso 1 1 calc R
H37E H 0.2459 -0.1359 0.3929 0.083 Uiso 1 1 calc R
H37F H 0.3373 -0.1539 0.4231 0.083 Uiso 1 1 calc R
C38A C 0.2584(4) -0.3304(2) 0.2575(4) 0.091(2) Uani 1 1 d .
H38D H 0.2234 -0.3428 0.2932 0.137 Uiso 1 1 calc R
H38E H 0.3061 -0.3569 0.2502 0.137 Uiso 1 1 calc R
H38F H 0.2213 -0.3283 0.2204 0.137 Uiso 1 1 calc R
C39A C 0.4692(3) -0.09703(19) 0.3708(2) 0.0462(12) Uani 1 1 d .
C40A C 0.4514(3) -0.0557(2) 0.4162(2) 0.0501(13) Uani 1 1 d .
C41A C 0.5132(4) -0.0432(2) 0.4617(2) 0.0602(14) Uani 1 1 d .
H41B H 0.5006 -0.0151 0.4915 0.072 Uiso 1 1 calc R
C42A C 0.5924(4) -0.0706(2) 0.4647(3) 0.0631(15) Uani 1 1 d .
C43A C 0.6095(4) -0.1114(2) 0.4210(3) 0.0578(14) Uani 1 1 d .
H43B H 0.6641 -0.1301 0.4224 0.069 Uiso 1 1 calc R
C44A C 0.5495(3) -0.1260(2) 0.3752(2) 0.0488(13) Uani 1 1 d .
C45A C 0.3665(3) -0.0232(2) 0.4185(2) 0.0634(15) Uani 1 1 d .
H45D H 0.3420 -0.0250 0.4606 0.095 Uiso 1 1 calc R
H45E H 0.3248 -0.0394 0.3888 0.095 Uiso 1 1 calc R
H45F H 0.3776 0.0157 0.4073 0.095 Uiso 1 1 calc R
C46A C 0.5744(3) -0.1707(2) 0.3298(3) 0.0651(15) Uani 1 1 d .
H46D H 0.5245 -0.1957 0.3233 0.098 Uiso 1 1 calc R
H46E H 0.6239 -0.1919 0.3463 0.098 Uiso 1 1 calc R
H46F H 0.5909 -0.1536 0.2900 0.098 Uiso 1 1 calc R
C47A C 0.6603(4) -0.0556(3) 0.5140(3) 0.107(3) Uani 1 1 d .
H47D H 0.7188 -0.0651 0.4986 0.160 Uiso 1 1 calc R
H47E H 0.6484 -0.0765 0.5523 0.160 Uiso 1 1 calc R
H47F H 0.6574 -0.0156 0.5227 0.160 Uiso 1 1 calc R

loop_
_atom_site_aniso_label
_atom_site_aniso_U_11
_atom_site_aniso_U_22
_atom_site_aniso_U_33
_atom_site_aniso_U_23
_atom_site_aniso_U_13
_atom_site_aniso_U_12
B1 0.052(3) 0.032(3) 0.045(3) 0.000(2) -0.001(3) -0.008(3)
B2 0.051(3) 0.044(3) 0.046(3) -0.001(3) -0.016(3) 0.002(3)
N1 0.048(2) 0.038(2) 0.037(2) -0.0007(18) 0.0021(19) -0.0028(18)
C1 0.044(3) 0.042(3) 0.038(3) -0.001(2) 0.000(2) -0.001(2)
C2 0.048(3) 0.043(3) 0.043(3) 0.000(2) -0.007(2) -0.009(2)
C3 0.052(3) 0.048(3) 0.048(3) 0.001(3) 0.000(3) -0.012(2)
C4 0.046(3) 0.054(3) 0.052(3) 0.000(3) 0.012(3) -0.008(2)
C5 0.044(3) 0.048(3) 0.043(3) 0.002(2) 0.007(2) -0.002(2)
C6 0.053(3) 0.045(3) 0.042(3) -0.003(2) 0.010(2) 0.006(2)
C7 0.067(4) 0.063(4) 0.058(4) -0.006(3) 0.014(3) -0.005(3)
C8 0.082(4) 0.085(4) 0.066(4) -0.016(3) 0.032(3) 0.011(4)
C9 0.083(4) 0.060(4) 0.077(4) -0.026(3) 0.023(4) 0.004(3)
C10 0.069(4) 0.058(3) 0.063(4) -0.026(3) 0.015(3) -0.004(3)
C11 0.047(3) 0.043(3) 0.050(3) -0.006(2) 0.003(2) 0.002(2)
C12 0.047(3) 0.038(3) 0.041(3) 0.002(2) -0.004(2) -0.013(2)
C13 0.059(3) 0.039(3) 0.043(3) 0.000(2) -0.001(2) -0.010(2)
C14 0.078(4) 0.043(3) 0.045(3) 0.001(2) 0.003(3) -0.015(3)
C15 0.088(4) 0.047(3) 0.049(3) 0.005(3) -0.011(3) -0.020(3)
C16 0.076(4) 0.048(3) 0.058(4) 0.017(3) -0.022(3) -0.014(3)
C17 0.063(3) 0.038(3) 0.057(3) 0.001(3) -0.010(3) -0.013(3)
C18 0.054(3) 0.053(3) 0.048(3) -0.007(3) 0.010(3) -0.006(3)
C19 0.147(6) 0.079(4) 0.051(4) 0.018(3) -0.016(4) -0.029(4)
C20 0.071(4) 0.058(4) 0.079(4) 0.007(3) -0.015(3) 0.010(3)
C21 0.049(3) 0.043(3) 0.034(3) -0.004(2) 0.010(2) -0.001(2)
C22 0.055(3) 0.052(3) 0.038(3) -0.006(2) 0.003(2) -0.009(2)
C23 0.057(3) 0.058(3) 0.054(3) -0.013(3) -0.001(3) -0.012(3)
C24 0.056(3) 0.073(4) 0.058(4) -0.014(3) -0.004(3) -0.007(3)
C25 0.051(3) 0.060(3) 0.041(3) -0.003(2) -0.001(3) 0.003(3)
C26 0.053(3) 0.047(3) 0.035(3) -0.010(2) 0.008(2) 0.000(2)
C27 0.083(4) 0.046(3) 0.057(3) 0.001(3) 0.003(3) -0.017(3)
C28 0.071(4) 0.106(5) 0.093(5) -0.006(4) -0.029(4) -0.012(4)
C29 0.065(3) 0.052(3) 0.055(3) 0.012(3) -0.008(3) -0.006(3)
C30 0.058(3) 0.035(3) 0.051(3) -0.005(2) -0.002(3) 0.002(2)
C31 0.073(4) 0.044(3) 0.054(3) 0.002(3) -0.006(3) -0.006(3)
C32 0.076(4) 0.045(3) 0.065(4) 0.010(3) -0.001(3) 0.002(3)
C33 0.057(3) 0.035(3) 0.068(4) -0.007(3) 0.010(3) 0.001(2)
C34 0.055(3) 0.049(3) 0.058(4) -0.020(3) 0.008(3) -0.003(3)
C35 0.044(3) 0.040(3) 0.052(3) -0.010(2) 0.007(2) -0.002(2)
C36 0.126(6) 0.063(4) 0.069(4) 0.004(3) -0.036(4) -0.012(4)
C37 0.063(3) 0.059(3) 0.049(3) -0.010(3) -0.005(3) -0.008(3)
C38 0.065(3) 0.048(3) 0.085(4) -0.001(3) 0.022(3) -0.007(3)
C39 0.055(3) 0.038(3) 0.043(3) -0.013(2) -0.004(2) -0.002(2)
C40 0.054(3) 0.046(3) 0.042(3) -0.009(2) -0.009(3) 0.001(2)
C41 0.060(3) 0.055(3) 0.047(3) -0.007(3) -0.003(3) -0.005(3)
C42 0.063(3) 0.059(3) 0.046(3) -0.010(3) -0.008(3) -0.007(3)
C43 0.048(3) 0.063(4) 0.065(4) -0.019(3) 0.004(3) -0.005(3)
C44 0.060(3) 0.049(3) 0.053(3) -0.008(3) -0.008(3) 0.003(3)
C45 0.066(4) 0.057(3) 0.051(3) 0.008(3) -0.009(3) 0.006(3)
C46 0.067(4) 0.082(4) 0.090(5) 0.007(4) -0.011(4) 0.016(3)
C47 0.070(4) 0.100(5) 0.061(4) 0.003(4) -0.002(3) -0.012(4)
B1A 0.041(3) 0.029(3) 0.039(3) 0.001(2) -0.002(2) -0.007(2)
B2A 0.047(3) 0.045(3) 0.040(3) 0.004(3) 0.006(3) 0.004(3)
N1A 0.044(2) 0.037(2) 0.033(2) -0.0012(17) -0.0020(18) 0.0004(18)
C1A 0.041(3) 0.042(3) 0.033(2) 0.003(2) -0.004(2) -0.001(2)
C2A 0.046(3) 0.046(3) 0.038(3) 0.002(2) -0.001(2) -0.005(2)
C3A 0.051(3) 0.041(3) 0.038(3) 0.002(2) -0.001(2) -0.005(2)
C4A 0.041(3) 0.052(3) 0.046(3) -0.006(2) -0.007(2) -0.002(2)
C5A 0.035(2) 0.045(3) 0.032(2) 0.001(2) -0.007(2) -0.001(2)
C6A 0.042(3) 0.041(3) 0.036(3) -0.001(2) -0.002(2) 0.004(2)
C7A 0.053(3) 0.049(3) 0.049(3) 0.002(3) -0.012(3) 0.004(2)
C8A 0.059(3) 0.061(3) 0.058(4) 0.003(3) -0.015(3) 0.017(3)
C9A 0.057(3) 0.042(3) 0.050(3) 0.008(2) 0.001(3) 0.013(3)
C10A 0.054(3) 0.038(3) 0.040(3) 0.004(2) 0.004(2) 0.005(2)
C11A 0.046(3) 0.040(3) 0.035(3) -0.001(2) 0.003(2) 0.000(2)
C12A 0.040(3) 0.037(2) 0.035(3) 0.000(2) -0.001(2) -0.004(2)
C13A 0.044(3) 0.046(3) 0.040(3) -0.005(2) 0.000(2) -0.003(2)
C14A 0.058(3) 0.045(3) 0.041(3) -0.006(2) 0.011(3) 0.001(2)
C15A 0.055(3) 0.051(3) 0.037(3) 0.000(2) -0.004(3) 0.001(3)
C16A 0.051(3) 0.051(3) 0.042(3) 0.004(2) -0.006(2) -0.003(2)
C17A 0.041(3) 0.036(3) 0.042(3) 0.001(2) 0.004(2) -0.003(2)
C18A 0.048(3) 0.068(3) 0.046(3) -0.005(3) -0.005(3) 0.013(3)
C19A 0.098(5) 0.087(4) 0.043(3) -0.006(3) -0.004(3) 0.012(4)
C20A 0.051(3) 0.068(3) 0.045(3) -0.013(3) 0.002(3) 0.010(3)
C21A 0.037(3) 0.040(3) 0.036(2) 0.005(2) -0.003(2) 0.005(2)
C22A 0.038(2) 0.045(3) 0.039(3) 0.011(2) -0.010(2) 0.000(2)
C23A 0.048(3) 0.067(3) 0.036(3) 0.005(3) -0.001(2) 0.013(3)
C24A 0.041(3) 0.081(4) 0.039(3) 0.020(3) 0.002(2) 0.008(3)
C25A 0.040(3) 0.059(3) 0.048(3) 0.012(3) -0.003(2) -0.001(2)
C26A 0.044(3) 0.046(3) 0.032(2) 0.004(2) -0.006(2) 0.006(2)
C27A 0.059(3) 0.044(3) 0.048(3) 0.006(2) -0.002(3) -0.008(2)
C28A 0.063(4) 0.134(6) 0.059(4) 0.020(4) 0.011(3) -0.007(4)
C29A 0.082(4) 0.052(3) 0.047(3) -0.013(3) 0.006(3) 0.000(3)
C30A 0.051(3) 0.043(3) 0.040(3) -0.002(2) -0.009(2) 0.006(2)
C31A 0.061(3) 0.051(3) 0.050(3) -0.007(3) -0.012(3) 0.004(3)
C32A 0.061(3) 0.059(3) 0.060(4) -0.024(3) -0.015(3) 0.014(3)
C33A 0.050(3) 0.043(3) 0.081(4) -0.010(3) -0.022(3) 0.009(3)
C34A 0.048(3) 0.044(3) 0.073(4) 0.005(3) -0.010(3) 0.000(2)
C35A 0.041(3) 0.040(3) 0.058(3) 0.003(2) -0.011(3) 0.005(2)
C36A 0.104(5) 0.072(4) 0.043(3) 0.001(3) 0.012(3) 0.011(3)
C37A 0.062(3) 0.046(3) 0.057(3) 0.003(3) 0.005(3) 0.007(3)
C38A 0.074(4) 0.062(4) 0.139(7) -0.035(4) -0.023(4) -0.001(3)
C39A 0.059(3) 0.040(3) 0.040(3) 0.009(2) -0.002(2) -0.001(2)
C40A 0.059(3) 0.054(3) 0.037(3) 0.010(2) 0.003(3) 0.003(3)
C41A 0.083(4) 0.059(3) 0.038(3) -0.001(3) -0.004(3) 0.002(3)
C42A 0.068(4) 0.070(4) 0.052(3) 0.004(3) -0.008(3) -0.002(3)
C43A 0.059(3) 0.060(3) 0.055(3) 0.005(3) -0.006(3) 0.001(3)
C44A 0.053(3) 0.047(3) 0.047(3) 0.007(2) 0.001(3) -0.004(3)
C45A 0.079(4) 0.063(3) 0.048(3) 0.004(3) 0.004(3) 0.006(3)
C46A 0.058(3) 0.061(3) 0.077(4) -0.004(3) -0.010(3) 0.010(3)
C47A 0.093(5) 0.163(7) 0.064(4) -0.020(5) -0.031(4) 0.020(5)

loop_
_atom_type_symbol
_atom_type_description
_atom_type_scat_dispersion_real
_atom_type_scat_dispersion_imag
_atom_type_scat_source
C C 0.0033 0.0000 'International Tables Vol C Tables 4.2.6.8 and 6.1.1.4'
H H 0.0000 0.0000 'International Tables Vol C Tables 4.2.6.8 and 6.1.1.4'
B B 0.0013 0.0000 'International Tables Vol C Tables 4.2.6.8 and 6.1.1.4'
N N 0.0061 0.0000 'International Tables Vol C Tables 4.2.6.8 and 6.1.1.4'

loop_
_geom_angle_atom_site_label_1
_geom_angle_atom_site_label_2
_geom_angle_atom_site_label_3
_geom_angle
C11 B1 N1 95.3(3)
C11 B1 C21 104.4(4)
N1 B1 C21 115.4(4)
C11 B1 C12 122.7(4)
N1 B1 C12 101.8(3)
C21 B1 C12 115.9(4)
C2 B2 C39 116.9(4)
C2 B2 C30 116.5(5)
C39 B2 C30 126.7(4)
C1 N1 C5 120.6(4)
C1 N1 B1 126.3(4)
C5 N1 B1 112.8(4)
N1 C1 C2 123.0(4)
N1 C1 H1A 118.5
C2 C1 H1A 118.5
C1 C2 C3 115.5(4)
C1 C2 B2 118.7(4)
C3 C2 B2 125.8(4)
C4 C3 C2 121.9(4)
C4 C3 H3A 119.1
C2 C3 H3A 119.1
C3 C4 C5 118.9(4)
C3 C4 H4A 120.5
C5 C4 H4A 120.5
N1 C5 C4 119.8(4)
N1 C5 C6 110.3(4)
C4 C5 C6 129.9(4)
C7 C6 C11 124.2(4)
C7 C6 C5 125.9(5)
C11 C6 C5 109.9(4)
C6 C7 C8 118.4(5)
C6 C7 H7A 120.8
C8 C7 H7A 120.8
C7 C8 C9 118.8(5)
C7 C8 H8A 120.6
C9 C8 H8A 120.6
C10 C9 C8 121.5(5)
C10 C9 H9A 119.2
C8 C9 H9A 119.2
C9 C10 C11 121.4(5)
C9 C10 H10A 119.3
C11 C10 H10A 119.3
C6 C11 C10 115.6(4)
C6 C11 B1 111.5(4)
C10 C11 B1 132.6(4)
C13 C12 C17 116.4(4)
C13 C12 B1 120.7(4)
C17 C12 B1 122.6(4)
C12 C13 C14 120.6(5)
C12 C13 C18 125.6(4)
C14 C13 C18 113.8(5)
C15 C14 C13 122.6(5)
C15 C14 H14A 118.7
C13 C14 H14A 118.7
C14 C15 C16 117.0(5)
C14 C15 C19 121.0(6)
C16 C15 C19 121.9(6)
C15 C16 C17 122.9(5)
C15 C16 H16A 118.5
C17 C16 H16A 118.5
C16 C17 C12 120.4(5)
C16 C17 C20 116.7(5)
C12 C17 C20 122.9(5)
C13 C18 H18A 109.5
C13 C18 H18B 109.5
H18A C18 H18B 109.5
C13 C18 H18C 109.5
H18A C18 H18C 109.5
H18B C18 H18C 109.5
C15 C19 H19A 109.5
C15 C19 H19B 109.5
H19A C19 H19B 109.5
C15 C19 H19C 109.5
H19A C19 H19C 109.5
H19B C19 H19C 109.5
C17 C20 H20A 109.5
C17 C20 H20B 109.5
H20A C20 H20B 109.5
C17 C20 H20C 109.5
H20A C20 H20C 109.5
H20B C20 H20C 109.5
C26 C21 C22 115.3(4)
C26 C21 B1 127.3(4)
C22 C21 B1 117.3(4)
C23 C22 C21 121.2(5)
C23 C22 C27 115.9(4)
C21 C22 C27 122.8(4)
C24 C23 C22 122.8(5)
C24 C23 H23A 118.6
C22 C23 H23A 118.6
C23 C24 C25 116.6(5)
C23 C24 C28 121.6(5)
C25 C24 C28 121.6(6)
C26 C25 C24 122.7(5)
C26 C25 H25A 118.7
C24 C25 H25A 118.7
C25 C26 C21 121.4(4)
C25 C26 C29 115.2(4)
C21 C26 C29 123.4(4)
C22 C27 H27A 109.5
C22 C27 H27B 109.5
H27A C27 H27B 109.5
C22 C27 H27C 109.5
H27A C27 H27C 109.5
H27B C27 H27C 109.5
C24 C28 H28A 109.5
C24 C28 H28B 109.5
H28A C28 H28B 109.5
C24 C28 H28C 109.5
H28A C28 H28C 109.5
H28B C28 H28C 109.5
C26 C29 H29A 109.5
C26 C29 H29B 109.5
H29A C29 H29B 109.5
C26 C29 H29C 109.5
H29A C29 H29C 109.5
H29B C29 H29C 109.5
C35 C30 C31 118.4(4)
C35 C30 B2 121.0(4)
C31 C30 B2 120.5(4)
C32 C31 C30 119.0(5)
C32 C31 C36 118.6(5)
C30 C31 C36 122.3(5)
C33 C32 C31 123.0(5)
C33 C32 H32A 118.5
C31 C32 H32A 118.5
C32 C33 C34 116.6(5)
C32 C33 C38 121.6(5)
C34 C33 C38 121.8(5)
C35 C34 C33 122.6(5)
C35 C34 H34A 118.7
C33 C34 H34A 118.7
C34 C35 C30 120.3(5)
C34 C35 C37 118.3(4)
C30 C35 C37 121.2(4)
C31 C36 H36A 109.5
C31 C36 H36B 109.5
H36A C36 H36B 109.5
C31 C36 H36C 109.5
H36A C36 H36C 109.5
H36B C36 H36C 109.5
C35 C37 H37A 109.5
C35 C37 H37B 109.5
H37A C37 H37B 109.5
C35 C37 H37C 109.5
H37A C37 H37C 109.5
H37B C37 H37C 109.5
C33 C38 H38A 109.5
C33 C38 H38B 109.5
H38A C38 H38B 109.5
C33 C38 H38C 109.5
H38A C38 H38C 109.5
H38B C38 H38C 109.5
C40 C39 C44 116.9(5)
C40 C39 B2 121.9(4)
C44 C39 B2 121.1(4)
C41 C40 C39 120.8(5)
C41 C40 C45 116.6(5)
C39 C40 C45 122.6(5)
C42 C41 C40 122.6(5)
C42 C41 H41A 118.7
C40 C41 H41A 118.7
C41 C42 C43 117.2(5)
C41 C42 C47 121.5(5)
C43 C42 C47 121.2(5)
C44 C43 C42 122.2(5)
C44 C43 H43A 118.9
C42 C43 H43A 118.9
C43 C44 C39 120.3(5)
C43 C44 C46 118.3(5)
C39 C44 C46 121.4(5)
C40 C45 H45A 109.5
C40 C45 H45B 109.5
H45A C45 H45B 109.5
C40 C45 H45C 109.5
H45A C45 H45C 109.5
H45B C45 H45C 109.5
C44 C46 H46A 109.5
C44 C46 H46B 109.5
H46A C46 H46B 109.5
C44 C46 H46C 109.5
H46A C46 H46C 109.5
H46B C46 H46C 109.5
C42 C47 H47A 109.5
C42 C47 H47B 109.5
H47A C47 H47B 109.5
C42 C47 H47C 109.5
H47A C47 H47C 109.5
H47B C47 H47C 109.5
C11A B1A C21A 103.2(3)
C11A B1A N1A 94.9(3)
C21A B1A N1A 114.8(4)
C11A B1A C12A 122.6(4)
C21A B1A C12A 117.8(4)
N1A B1A C12A 101.6(3)
C2A B2A C39A 117.8(4)
C2A B2A C30A 118.5(4)
C39A B2A C30A 123.7(4)
C5A N1A C1A 120.0(4)
C5A N1A B1A 113.2(3)
C1A N1A B1A 126.7(4)
N1A C1A C2A 122.3(4)
N1A C1A H1AA 118.8
C2A C1A H1AA 118.8
C1A C2A C3A 116.8(4)
C1A C2A B2A 120.2(4)
C3A C2A B2A 122.8(4)
C4A C3A C2A 120.6(4)
C4A C3A H3AA 119.7
C2A C3A H3AA 119.7
C5A C4A C3A 118.7(4)
C5A C4A H4AA 120.7
C3A C4A H4AA 120.7
N1A C5A C4A 121.2(4)
N1A C5A C6A 110.2(4)
C4A C5A C6A 128.6(4)
C7A C6A C11A 123.7(4)
C7A C6A C5A 126.1(4)
C11A C6A C5A 110.2(4)
C6A C7A C8A 118.7(5)
C6A C7A H7AA 120.7
C8A C7A H7AA 120.7
C9A C8A C7A 119.1(5)
C9A C8A H8AA 120.5
C7A C8A H8AA 120.5
C10A C9A C8A 121.4(4)
C10A C9A H9AA 119.3
C8A C9A H9AA 119.3
C9A C10A C11A 121.7(5)
C9A C10A H10B 119.1
C11A C10A H10B 119.1
C6A C11A C10A 115.4(4)
C6A C11A B1A 111.6(4)
C10A C11A B1A 132.8(4)
C13A C12A C17A 116.2(4)
C13A C12A B1A 121.6(4)
C17A C12A B1A 122.0(4)
C16A C13A C12A 121.1(4)
C16A C13A C18A 114.2(4)
C12A C13A C18A 124.7(4)
C15A C14A C17A 122.7(4)
C15A C14A H14B 118.6
C17A C14A H14B 118.6
C14A C15A C16A 117.3(4)
C14A C15A C19A 121.0(5)
C16A C15A C19A 121.6(5)
C15A C16A C13A 122.2(5)
C15A C16A H16B 118.9
C13A C16A H16B 118.9
C14A C17A C12A 120.4(4)
C14A C17A C20A 116.2(4)
C12A C17A C20A 123.4(4)
C13A C18A H18D 109.5
C13A C18A H18E 109.5
H18D C18A H18E 109.5
C13A C18A H18F 109.5
H18D C18A H18F 109.5
H18E C18A H18F 109.5
C15A C19A H19D 109.5
C15A C19A H19E 109.5
H19D C19A H19E 109.5
C15A C19A H19F 109.5
H19D C19A H19F 109.5
H19E C19A H19F 109.5
C17A C20A H20D 109.5
C17A C20A H20E 109.5
H20D C20A H20E 109.5
C17A C20A H20F 109.5
H20D C20A H20F 109.5
H20E C20A H20F 109.5
C22A C21A C26A 115.4(4)
C22A C21A B1A 117.2(4)
C26A C21A B1A 127.0(4)
C25A C22A C21A 121.7(4)
C25A C22A C27A 115.4(4)
C21A C22A C27A 122.9(4)
C26A C23A C24A 123.4(5)
C26A C23A H23B 118.3
C24A C23A H23B 118.3
C25A C24A C23A 117.0(5)
C25A C24A C28A 121.6(5)
C23A C24A C28A 121.3(5)
C24A C25A C22A 121.6(5)
C24A C25A H25B 119.2
C22A C25A H25B 119.2
C23A C26A C21A 120.9(4)
C23A C26A C29A 115.5(4)
C21A C26A C29A 123.6(4)
C22A C27A H27D 109.5
C22A C27A H27E 109.5
H27D C27A H27E 109.5
C22A C27A H27F 109.5
H27D C27A H27F 109.5
H27E C27A H27F 109.5
C24A C28A H28D 109.5
C24A C28A H28E 109.5
H28D C28A H28E 109.5
C24A C28A H28F 109.5
H28D C28A H28F 109.5
H28E C28A H28F 109.5
C26A C29A H29D 109.5
C26A C29A H29E 109.5
H29D C29A H29E 109.5
C26A C29A H29F 109.5
H29D C29A H29F 109.5
H29E C29A H29F 109.5
C35A C30A C31A 118.2(4)
C35A C30A B2A 119.7(4)
C31A C30A B2A 122.1(5)
C32A C31A C30A 120.0(5)
C32A C31A C36A 118.3(5)
C30A C31A C36A 121.7(5)
C33A C32A C31A 121.7(5)
C33A C32A H32B 119.1
C31A C32A H32B 119.1
C34A C33A C32A 118.1(5)
C34A C33A C38A 120.3(6)
C32A C33A C38A 121.6(6)
C33A C34A C35A 122.1(5)
C33A C34A H34B 119.0
C35A C34A H34B 119.0
C34A C35A C30A 119.8(5)
C34A C35A C37A 118.7(5)
C30A C35A C37A 121.5(4)
C31A C36A H36D 109.5
C31A C36A H36E 109.5
H36D C36A H36E 109.5
C31A C36A H36F 109.5
H36D C36A H36F 109.5
H36E C36A H36F 109.5
C35A C37A H37D 109.5
C35A C37A H37E 109.5
H37D C37A H37E 109.5
C35A C37A H37F 109.5
H37D C37A H37F 109.5
H37E C37A H37F 109.5
C33A C38A H38D 109.5
C33A C38A H38E 109.5
H38D C38A H38E 109.5
C33A C38A H38F 109.5
H38D C38A H38F 109.5
H38E C38A H38F 109.5
C44A C39A C40A 117.7(4)
C44A C39A B2A 120.5(4)
C40A C39A B2A 121.7(4)
C41A C40A C39A 120.1(5)
C41A C40A C45A 116.8(5)
C39A C40A C45A 123.1(5)
C42A C41A C40A 121.8(5)
C42A C41A H41B 119.1
C40A C41A H41B 119.1
C41A C42A C43A 118.2(5)
C41A C42A C47A 121.2(5)
C43A C42A C47A 120.6(5)
C42A C43A C44A 122.4(5)
C42A C43A H43B 118.8
C44A C43A H43B 118.8
C43A C44A C39A 119.7(5)
C43A C44A C46A 118.3(5)
C39A C44A C46A 122.0(4)
C40A C45A H45D 109.5
C40A C45A H45E 109.5
H45D C45A H45E 109.5
C40A C45A H45F 109.5
H45D C45A H45F 109.5
H45E C45A H45F 109.5
C44A C46A H46D 109.5
C44A C46A H46E 109.5
H46D C46A H46E 109.5
C44A C46A H46F 109.5
H46D C46A H46F 109.5
H46E C46A H46F 109.5
C42A C47A H47D 109.5
C42A C47A H47E 109.5
H47D C47A H47E 109.5
C42A C47A H47F 109.5
H47D C47A H47F 109.5
H47E C47A H47F 109.5

loop_
_geom_bond_atom_site_label_1
_geom_bond_atom_site_label_2
_geom_bond_distance
B1 C11 1.628(7)
B1 N1 1.636(6)
B1 C21 1.649(7)
B1 C12 1.665(7)
B2 C2 1.554(7)
B2 C39 1.576(8)
B2 C30 1.590(7)
N1 C1 1.334(5)
N1 C5 1.354(5)
C1 C2 1.394(6)
C1 H1A 0.9500
C2 C3 1.405(6)
C3 C4 1.366(7)
C3 H3A 0.9500
C4 C5 1.397(6)
C4 H4A 0.9500
C5 C6 1.467(6)
C6 C7 1.376(7)
C6 C11 1.395(6)
C7 C8 1.387(8)
C7 H7A 0.9500
C8 C9 1.399(8)
C8 H8A 0.9500
C9 C10 1.358(7)
C9 H9A 0.9500
C10 C11 1.403(6)
C10 H10A 0.9500
C12 C13 1.405(6)
C12 C17 1.416(7)
C13 C14 1.409(7)
C13 C18 1.511(7)
C14 C15 1.370(7)
C14 H14A 0.9500
C15 C16 1.370(8)
C15 C19 1.528(7)
C16 C17 1.399(7)
C16 H16A 0.9500
C17 C20 1.516(7)
C18 H18A 0.9800
C18 H18B 0.9800
C18 H18C 0.9800
C19 H19A 0.9800
C19 H19B 0.9800
C19 H19C 0.9800
C20 H20A 0.9800
C20 H20B 0.9800
C20 H20C 0.9800
C21 C26 1.424(6)
C21 C22 1.427(6)
C22 C23 1.387(7)
C22 C27 1.520(7)
C23 C24 1.384(7)
C23 H23A 0.9500
C24 C25 1.388(7)
C24 C28 1.515(7)
C25 C26 1.386(6)
C25 H25A 0.9500
C26 C29 1.526(6)
C27 H27A 0.9800
C27 H27B 0.9800
C27 H27C 0.9800
C28 H28A 0.9800
C28 H28B 0.9800
C28 H28C 0.9800
C29 H29A 0.9800
C29 H29B 0.9800
C29 H29C 0.9800
C30 C35 1.392(6)
C30 C31 1.423(7)
C31 C32 1.396(7)
C31 C36 1.509(7)
C32 C33 1.386(7)
C32 H32A 0.9500
C33 C34 1.390(7)
C33 C38 1.500(7)
C34 C35 1.390(6)
C34 H34A 0.9500
C35 C37 1.526(7)
C36 H36A 0.9800
C36 H36B 0.9800
C36 H36C 0.9800
C37 H37A 0.9800
C37 H37B 0.9800
C37 H37C 0.9800
C38 H38A 0.9800
C38 H38B 0.9800
C38 H38C 0.9800
C39 C40 1.414(6)
C39 C44 1.419(7)
C40 C41 1.383(7)
C40 C45 1.518(7)
C41 C42 1.375(7)
C41 H41A 0.9500
C42 C43 1.395(7)
C42 C47 1.512(7)
C43 C44 1.388(7)
C43 H43A 0.9500
C44 C46 1.516(7)
C45 H45A 0.9800
C45 H45B 0.9800
C45 H45C 0.9800
C46 H46A 0.9800
C46 H46B 0.9800
C46 H46C 0.9800
C47 H47A 0.9800
C47 H47B 0.9800
C47 H47C 0.9800
B1A C11A 1.630(7)
B1A C21A 1.637(7)
B1A N1A 1.651(6)
B1A C12A 1.656(7)
B2A C2A 1.566(7)
B2A C39A 1.573(7)
B2A C30A 1.574(7)
N1A C5A 1.346(5)
N1A C1A 1.345(5)
C1A C2A 1.391(6)
C1A H1AA 0.9500
C2A C3A 1.401(6)
C3A C4A 1.385(6)
C3A H3AA 0.9500
C4A C5A 1.383(6)
C4A H4AA 0.9500
C5A C6A 1.471(6)
C6A C7A 1.388(6)
C6A C11A 1.397(6)
C7A C8A 1.392(7)
C7A H7AA 0.9500
C8A C9A 1.383(7)
C8A H8AA 0.9500
C9A C10A 1.371(6)
C9A H9AA 0.9500
C10A C11A 1.408(6)
C10A H10B 0.9500
C12A C13A 1.410(6)
C12A C17A 1.417(6)
C13A C16A 1.405(6)
C13A C18A 1.514(6)
C14A C15A 1.365(6)
C14A C17A 1.413(6)
C14A H14B 0.9500
C15A C16A 1.381(6)
C15A C19A 1.511(7)
C16A H16B 0.9500
C17A C20A 1.493(6)
C18A H18D 0.9800
C18A H18E 0.9800
C18A H18F 0.9800
C19A H19D 0.9800
C19A H19E 0.9800
C19A H19F 0.9800
C20A H20D 0.9800
C20A H20E 0.9800
C20A H20F 0.9800
C21A C22A 1.425(6)
C21A C26A 1.426(6)
C22A C25A 1.406(6)
C22A C27A 1.503(6)
C23A C26A 1.386(6)
C23A C24A 1.384(7)
C23A H23B 0.9500
C24A C25A 1.383(7)
C24A C28A 1.503(7)
C25A H25B 0.9500
C26A C29A 1.511(6)
C27A H27D 0.9800
C27A H27E 0.9800
C27A H27F 0.9800
C28A H28D 0.9800
C28A H28E 0.9800
C28A H28F 0.9800
C29A H29D 0.9800
C29A H29E 0.9800
C29A H29F 0.9800
C30A C35A 1.406(6)
C30A C31A 1.411(7)
C31A C32A 1.392(7)
C31A C36A 1.514(7)
C32A C33A 1.386(7)
C32A H32B 0.9500
C33A C34A 1.376(7)
C33A C38A 1.515(7)
C34A C35A 1.397(6)
C34A H34B 0.9500
C35A C37A 1.507(7)
C36A H36D 0.9800
C36A H36E 0.9800
C36A H36F 0.9800
C37A H37D 0.9800
C37A H37E 0.9800
C37A H37F 0.9800
C38A H38D 0.9800
C38A H38E 0.9800
C38A H38F 0.9800
C39A C44A 1.415(6)
C39A C40A 1.418(7)
C40A C41A 1.390(7)
C40A C45A 1.515(7)
C41A C42A 1.380(7)
C41A H41B 0.9500
C42A C43A 1.380(7)
C42A C47A 1.526(8)
C43A C44A 1.390(7)
C43A H43B 0.9500
C44A C46A 1.497(7)
C45A H45D 0.9800
C45A H45E 0.9800
C45A H45F 0.9800
C46A H46D 0.9800
C46A H46E 0.9800
C46A H46F 0.9800
C47A H47D 0.9800
C47A H47E 0.9800
C47A H47F 0.9800

loop_
_geom_torsion_atom_site_label_1
_geom_torsion_atom_site_label_2
_geom_torsion_atom_site_label_3
_geom_torsion_atom_site_label_4
_geom_torsion
C11 B1 N1 C1 -174.0(4)
C21 B1 N1 C1 77.4(5)
C12 B1 N1 C1 -49.0(5)
C11 B1 N1 C5 1.1(5)
C21 B1 N1 C5 -107.6(4)
C12 B1 N1 C5 126.0(4)
C5 N1 C1 C2 4.1(7)
B1 N1 C1 C2 178.8(4)
N1 C1 C2 C3 -0.5(7)
N1 C1 C2 B2 179.1(4)
C39 B2 C2 C1 20.7(6)
C30 B2 C2 C1 -160.2(4)
C39 B2 C2 C3 -159.7(4)
C30 B2 C2 C3 19.3(7)
C1 C2 C3 C4 -3.5(7)
B2 C2 C3 C4 177.0(5)
C2 C3 C4 C5 3.8(8)
C1 N1 C5 C4 -3.7(7)
B1 N1 C5 C4 -179.1(4)
C1 N1 C5 C6 175.6(4)
B1 N1 C5 C6 0.2(5)
C3 C4 C5 N1 -0.2(7)
C3 C4 C5 C6 -179.3(5)
N1 C5 C6 C7 178.4(5)
C4 C5 C6 C7 -2.4(9)
N1 C5 C6 C11 -1.7(6)
C4 C5 C6 C11 177.5(5)
C11 C6 C7 C8 0.3(8)
C5 C6 C7 C8 -179.8(5)
C6 C7 C8 C9 1.2(9)
C7 C8 C9 C10 0.2(10)
C8 C9 C10 C11 -3.0(9)
C7 C6 C11 C10 -2.8(7)
C5 C6 C11 C10 177.2(4)
C7 C6 C11 B1 -177.7(5)
C5 C6 C11 B1 2.4(6)
C9 C10 C11 C6 4.2(8)
C9 C10 C11 B1 177.6(6)
N1 B1 C11 C6 -2.1(5)
C21 B1 C11 C6 115.9(4)
C12 B1 C11 C6 -109.7(5)
N1 B1 C11 C10 -175.7(5)
C21 B1 C11 C10 -57.7(7)
C12 B1 C11 C10 76.6(7)
C11 B1 C12 C13 -169.6(4)
N1 B1 C12 C13 86.1(5)
C21 B1 C12 C13 -40.0(6)
C11 B1 C12 C17 16.7(6)
N1 B1 C12 C17 -87.5(5)
C21 B1 C12 C17 146.4(4)
C17 C12 C13 C14 -1.5(6)
B1 C12 C13 C14 -175.4(4)
C17 C12 C13 C18 179.7(4)
B1 C12 C13 C18 5.7(7)
C12 C13 C14 C15 1.3(7)
C18 C13 C14 C15 -179.7(4)
C13 C14 C15 C16 -0.6(7)
C13 C14 C15 C19 -178.7(5)
C14 C15 C16 C17 0.3(8)
C19 C15 C16 C17 178.3(5)
C15 C16 C17 C12 -0.6(7)
C15 C16 C17 C20 -179.3(5)
C13 C12 C17 C16 1.1(6)
B1 C12 C17 C16 175.0(4)
C13 C12 C17 C20 179.8(4)
B1 C12 C17 C20 -6.4(7)
C11 B1 C21 C26 -90.0(5)
N1 B1 C21 C26 13.2(6)
C12 B1 C21 C26 132.0(4)
C11 B1 C21 C22 86.2(5)
N1 B1 C21 C22 -170.6(4)
C12 B1 C21 C22 -51.8(6)
C26 C21 C22 C23 -0.1(6)
B1 C21 C22 C23 -176.7(4)
C26 C21 C22 C27 -179.4(4)
B1 C21 C22 C27 3.9(6)
C21 C22 C23 C24 0.1(7)
C27 C22 C23 C24 179.4(5)
C22 C23 C24 C25 0.7(8)
C22 C23 C24 C28 176.7(5)
C23 C24 C25 C26 -1.4(7)
C28 C24 C25 C26 -177.4(5)
C24 C25 C26 C21 1.4(7)
C24 C25 C26 C29 -178.0(5)
C22 C21 C26 C25 -0.5(6)
B1 C21 C26 C25 175.7(4)
C22 C21 C26 C29 178.7(4)
B1 C21 C26 C29 -5.1(7)
C2 B2 C30 C35 -115.1(5)
C39 B2 C30 C35 63.8(7)
C2 B2 C30 C31 59.8(6)
C39 B2 C30 C31 -121.3(6)
C35 C30 C31 C32 0.8(7)
B2 C30 C31 C32 -174.3(5)
C35 C30 C31 C36 -177.9(5)
B2 C30 C31 C36 7.0(8)
C30 C31 C32 C33 0.4(8)
C36 C31 C32 C33 179.2(5)
C31 C32 C33 C34 -0.5(8)
C31 C32 C33 C38 178.6(5)
C32 C33 C34 C35 -0.6(7)
C38 C33 C34 C35 -179.7(4)
C33 C34 C35 C30 1.8(7)
C33 C34 C35 C37 176.8(5)
C31 C30 C35 C34 -1.8(7)
B2 C30 C35 C34 173.2(4)
C31 C30 C35 C37 -176.7(4)
B2 C30 C35 C37 -1.7(7)
C2 B2 C39 C40 54.4(6)
C30 B2 C39 C40 -124.6(5)
C2 B2 C39 C44 -121.0(5)
C30 B2 C39 C44 60.0(7)
C44 C39 C40 C41 0.4(6)
B2 C39 C40 C41 -175.2(4)
C44 C39 C40 C45 178.9(4)
B2 C39 C40 C45 3.3(7)
C39 C40 C41 C42 1.1(7)
C45 C40 C41 C42 -177.6(5)
C40 C41 C42 C43 -0.3(7)
C40 C41 C42 C47 178.1(5)
C41 C42 C43 C44 -2.0(7)
C47 C42 C43 C44 179.7(5)
C42 C43 C44 C39 3.5(7)
C42 C43 C44 C46 179.8(5)
C40 C39 C44 C43 -2.6(7)
B2 C39 C44 C43 173.1(4)
C40 C39 C44 C46 -178.7(5)
B2 C39 C44 C46 -3.1(7)
C11A B1A N1A C5A 1.6(4)
C21A B1A N1A C5A -105.3(4)
C12A B1A N1A C5A 126.4(4)
C11A B1A N1A C1A -173.2(4)
C21A B1A N1A C1A 79.8(5)
C12A B1A N1A C1A -48.5(5)
C5A N1A C1A C2A 5.1(6)
B1A N1A C1A C2A 179.7(4)
N1A C1A C2A C3A -0.1(7)
N1A C1A C2A B2A -176.3(4)
C39A B2A C2A C1A 15.9(7)
C30A B2A C2A C1A -164.6(4)
C39A B2A C2A C3A -160.1(4)
C30A B2A C2A C3A 19.4(7)
C1A C2A C3A C4A -4.4(7)
B2A C2A C3A C4A 171.7(4)
C2A C3A C4A C5A 3.8(7)
C1A N1A C5A C4A -5.7(6)
B1A N1A C5A C4A 179.1(4)
C1A N1A C5A C6A 174.5(4)
B1A N1A C5A C6A -0.7(5)
C3A C4A C5A N1A 1.3(7)
C3A C4A C5A C6A -179.0(4)
N1A C5A C6A C7A 179.0(4)
C4A C5A C6A C7A -0.7(8)
N1A C5A C6A C11A -0.7(5)
C4A C5A C6A C11A 179.5(5)
C11A C6A C7A C8A 1.6(7)
C5A C6A C7A C8A -178.1(5)
C6A C7A C8A C9A 0.8(7)
C7A C8A C9A C10A -1.4(8)
C8A C9A C10A C11A -0.4(7)
C7A C6A C11A C10A -3.2(7)
C5A C6A C11A C10A 176.6(4)
C7A C6A C11A B1A -177.9(4)
C5A C6A C11A B1A 1.9(5)
C9A C10A C11A C6A 2.5(6)
C9A C10A C11A B1A 175.8(4)
C21A B1A C11A C6A 114.9(4)
N1A B1A C11A C6A -2.0(4)
C12A B1A C11A C6A -109.1(5)
C21A B1A C11A C10A -58.6(6)
N1A B1A C11A C10A -175.5(5)
C12A B1A C11A C10A 77.4(6)
C11A B1A C12A C13A -169.6(4)
C21A B1A C12A C13A -39.6(6)
N1A B1A C12A C13A 86.8(5)
C11A B1A C12A C17A 15.6(6)
C21A B1A C12A C17A 145.7(4)
N1A B1A C12A C17A -88.0(4)
C17A C12A C13A C16A -2.4(6)
B1A C12A C13A C16A -177.4(4)
C17A C12A C13A C18A 179.7(4)
B1A C12A C13A C18A 4.6(7)
C17A C14A C15A C16A -0.6(7)
C17A C14A C15A C19A 179.8(5)
C14A C15A C16A C13A -0.1(7)
C19A C15A C16A C13A 179.6(5)
C12A C13A C16A C15A 1.6(7)
C18A C13A C16A C15A 179.8(4)
C15A C14A C17A C12A -0.3(7)
C15A C14A C17A C20A 179.3(4)
C13A C12A C17A C14A 1.7(6)
B1A C12A C17A C14A 176.8(4)
C13A C12A C17A C20A -177.8(4)
B1A C12A C17A C20A -2.8(6)
C11A B1A C21A C22A 85.9(4)
N1A B1A C21A C22A -172.3(4)
C12A B1A C21A C22A -52.7(5)
C11A B1A C21A C26A -86.5(5)
N1A B1A C21A C26A 15.3(6)
C12A B1A C21A C26A 134.9(4)
C26A C21A C22A C25A 1.0(6)
B1A C21A C22A C25A -172.3(4)
C26A C21A C22A C27A -179.5(4)
B1A C21A C22A C27A 7.2(6)
C26A C23A C24A C25A -0.6(7)
C26A C23A C24A C28A 180.0(4)
C23A C24A C25A C22A 0.4(7)
C28A C24A C25A C22A 179.8(4)
C21A C22A C25A C24A -0.7(7)
C27A C22A C25A C24A 179.7(4)
C24A C23A C26A C21A 1.0(7)
C24A C23A C26A C29A -178.5(4)
C22A C21A C26A C23A -1.1(6)
B1A C21A C26A C23A 171.4(4)
C22A C21A C26A C29A 178.3(4)
B1A C21A C26A C29A -9.2(7)
C2A B2A C30A C35A -115.1(5)
C39A B2A C30A C35A 64.3(6)
C2A B2A C30A C31A 63.8(6)
C39A B2A C30A C31A -116.8(5)
C35A C30A C31A C32A -0.8(7)
B2A C30A C31A C32A -179.7(4)
C35A C30A C31A C36A 179.8(4)
B2A C30A C31A C36A 0.9(7)
C30A C31A C32A C33A -0.1(7)
C36A C31A C32A C33A 179.3(5)
C31A C32A C33A C34A 1.8(7)
C31A C32A C33A C38A -179.6(5)
C32A C33A C34A C35A -2.7(7)
C38A C33A C34A C35A 178.7(5)
C33A C34A C35A C30A 1.8(7)
C33A C34A C35A C37A 179.2(4)
C31A C30A C35A C34A 0.0(6)
B2A C30A C35A C34A 179.0(4)
C31A C30A C35A C37A -177.3(4)
B2A C30A C35A C37A 1.6(6)
C2A B2A C39A C44A -123.4(5)
C30A B2A C39A C44A 57.1(7)
C2A B2A C39A C40A 52.7(6)
C30A B2A C39A C40A -126.7(5)
C44A C39A C40A C41A 2.4(7)
B2A C39A C40A C41A -173.9(4)
C44A C39A C40A C45A -177.5(4)
B2A C39A C40A C45A 6.2(7)
C39A C40A C41A C42A -0.8(8)
C45A C40A C41A C42A 179.1(5)
C40A C41A C42A C43A 0.0(8)
C40A C41A C42A C47A 178.6(5)
C41A C42A C43A C44A -0.9(8)
C47A C42A C43A C44A -179.5(5)
C42A C43A C44A C39A 2.6(8)
C42A C43A C44A C46A 179.8(5)
C40A C39A C44A C43A -3.2(7)
B2A C39A C44A C43A 173.1(4)
C40A C39A C44A C46A 179.6(4)
B2A C39A C44A C46A -4.1(7)
